data_4035682
loop_
_publ_author_name
'Plata, Paulina'
'Klimczak, Urszula'
'Zambro\'n, Bartosz K'

_publ_section_title
;
 Acyclic Remote 1,5- and 1,4,5-Stereocontrol in the Catalytic
 Stereoselective Reactions of \b-Lactams with Aldehydes: The Effect of the
 N-Methylimidazole Ligand.
;
_journal_issue 23
_journal_name_full 'The Journal of organic chemistry'
_journal_page_first 14527
_journal_page_last 14552
_journal_paper_doi 10.1021/acs.joc.8b02333
_journal_volume 83
_journal_year 2018
_chemical_absolute_configuration rm
_chemical_formula_moiety 'C18 H34 O5 Si'
_chemical_formula_sum 'C18 H34 O5 Si'
_chemical_formula_weight 358.54
_space_group_crystal_system monoclinic
_space_group_IT_number 4
_space_group_name_Hall 'P 2yb'
_space_group_name_H-M_alt 'P 1 21 1'
_atom_sites_solution_hydrogens geom
_atom_sites_solution_primary direct
_atom_sites_solution_secondary difmap
_audit_creation_method SHELXL-2014
_cell_angle_alpha 90
_cell_angle_beta 96.127(4)
_cell_angle_gamma 90
_cell_formula_units_Z 4
_cell_length_a 8.0101(6)
_cell_length_b 8.1359(7)
_cell_length_c 33.077(2)
_cell_measurement_reflns_used 2940
_cell_measurement_temperature 296(2)
_cell_measurement_theta_max 60.17
_cell_measurement_theta_min 4.03
_cell_volume 2143.3(3)
_computing_cell_refinement 'Bruker SAINT'
_computing_data_collection 'Bruker APEX2'
_computing_data_reduction 'Bruker SAINT'
_computing_molecular_graphics 'Bruker SHELXTL'
_computing_publication_material 'Bruker SHELXTL'
_computing_structure_refinement 'SHELXL-2014 (Sheldrick, 2014)'
_computing_structure_solution 'SHELXL-2014 (Sheldrick, 2014)'
_diffrn_ambient_temperature 296(2)
_diffrn_measured_fraction_theta_full 0.712
_diffrn_measured_fraction_theta_max 0.863
_diffrn_measurement_device_type 'Bruker APEX-II CCD'
_diffrn_measurement_method '\f and \w scans'
_diffrn_radiation_monochromator graphite
_diffrn_radiation_type CuK\a
_diffrn_radiation_wavelength 1.54178
_diffrn_reflns_av_R_equivalents 0.0860
_diffrn_reflns_av_unetI/netI 0.1015
_diffrn_reflns_Laue_measured_fraction_full 0.712
_diffrn_reflns_Laue_measured_fraction_max 0.863
_diffrn_reflns_limit_h_max 8
_diffrn_reflns_limit_h_min -7
_diffrn_reflns_limit_k_max 8
_diffrn_reflns_limit_k_min -6
_diffrn_reflns_limit_l_max 35
_diffrn_reflns_limit_l_min -32
_diffrn_reflns_number 24104
_diffrn_reflns_point_group_measured_fraction_full 0.708
_diffrn_reflns_point_group_measured_fraction_max 0.862
_diffrn_reflns_theta_full 67.679
_diffrn_reflns_theta_max 60.169
_diffrn_reflns_theta_min 4.032
_diffrn_source 'fine-focus sealed tube'
_exptl_absorpt_coefficient_mu 1.144
_exptl_absorpt_correction_T_max 0.8360
_exptl_absorpt_correction_T_min 0.5520
_exptl_absorpt_correction_type multi-scan
_exptl_absorpt_process_details sadabs
_exptl_crystal_colour colourless
_exptl_crystal_density_diffrn 1.111
_exptl_crystal_density_method 'not measured'
_exptl_crystal_description plate
_exptl_crystal_F_000 784
_exptl_crystal_size_max 0.590
_exptl_crystal_size_mid 0.499
_exptl_crystal_size_min 0.162
_refine_diff_density_max 1.004
_refine_diff_density_min -0.422
_refine_diff_density_rms 0.103
_refine_ls_abs_structure_details
;
 Refined as an inversion twin.
;
_refine_ls_abs_structure_Flack 0.23(18)
_refine_ls_extinction_method none
_refine_ls_goodness_of_fit_ref 1.029
_refine_ls_hydrogen_treatment constr
_refine_ls_matrix_type full
_refine_ls_number_parameters 447
_refine_ls_number_reflns 4491
_refine_ls_number_restraints 2
_refine_ls_restrained_S_all 1.029
_refine_ls_R_factor_all 0.1686
_refine_ls_R_factor_gt 0.1221
_refine_ls_shift/su_max 0.005
_refine_ls_shift/su_mean 0.001
_refine_ls_structure_factor_coef Fsqd
_refine_ls_weighting_details 'w=1/[\s^2^(Fo^2^)+(0.1496P)^2^+13.9562P] where P=(Fo^2^+2Fc^2^)/3'
_refine_ls_weighting_scheme calc
_refine_ls_wR_factor_gt 0.3039
_refine_ls_wR_factor_ref 0.3319
_reflns_Friedel_coverage 0.847
_reflns_Friedel_fraction_full 0.703
_reflns_Friedel_fraction_max 0.861
_reflns_number_gt 2940
_reflns_number_total 4491
_reflns_threshold_expression 'I > 2\s(I)'
_cod_data_source_file jo8b02333_si_005.cif
_cod_data_source_block BZ_G382_0m
_cod_original_sg_symbol_H-M 'P 21'
_cod_database_code 4035682
_shelx_space_group_comment
;
The symmetry employed for this shelxl refinement is uniquely defined
by the following loop, which should always be used as a source of
symmetry information in preference to the above space-group names.
They are only intended as comments.
;
_shelx_estimated_absorpt_t_min 0.552
_shelx_estimated_absorpt_t_max 0.836
_shelxl_version_number 2014-3

loop_
_space_group_symop_operation_xyz
'x, y, z'
'-x, y+1/2, -z'

loop_
_atom_site_label
_atom_site_type_symbol
_atom_site_fract_x
_atom_site_fract_y
_atom_site_fract_z
_atom_site_U_iso_or_equiv
_atom_site_adp_type
_atom_site_occupancy
_atom_site_site_symmetry_order
_atom_site_calc_flag
_atom_site_refinement_flags_posn
_atom_site_refinement_flags_adp
_atom_site_disorder_assembly
_atom_site_disorder_group
Si1 Si 0.6595(7) 0.1966(8) 0.83555(15) 0.0611(16) Uani 1 1 d . . . .
Si2 Si 0.3026(6) 0.5988(8) 0.66437(16) 0.0593(16) Uani 1 1 d . . . .
O1 O 0.7606(15) -0.0145(19) 0.9592(4) 0.058(4) Uani 1 1 d . . . .
O2 O 0.7741(19) 0.2530(17) 0.9645(4) 0.068(4) Uani 1 1 d . . . .
O3 O 0.7548(14) 0.0848(17) 0.8726(3) 0.060(4) Uani 1 1 d . . . .
O4 O 0.4885(14) -0.2220(16) 0.9460(4) 0.057(4) Uani 1 1 d . . . .
H4 H 0.4749 -0.1411 0.9601 0.085 Uiso 1 1 calc R U . .
O5 O 0.5585(17) -0.409(2) 1.0165(5) 0.086(5) Uani 1 1 d . . . .
H5 H 0.5937 -0.5003 1.0233 0.130 Uiso 1 1 calc R U . .
O6 O 0.2938(14) 0.8075(15) 0.5388(3) 0.043(3) Uani 1 1 d . . . .
O7 O 0.3079(18) 0.5393(17) 0.5334(5) 0.073(4) Uani 1 1 d . . . .
O8 O 0.3642(14) 0.7193(15) 0.6269(3) 0.052(3) Uani 1 1 d . . . .
O9 O 0.0314(15) 1.0240(18) 0.5532(5) 0.069(4) Uani 1 1 d . . . .
H9 H 0.0351 0.9234 0.5543 0.103 Uiso 1 1 calc R U . .
O10 O 0.0419(15) 1.206(2) 0.4834(5) 0.076(4) Uani 1 1 d . . . .
H10 H -0.0418 1.1601 0.4903 0.114 Uiso 1 1 calc R U . .
C1 C 0.800(2) 0.132(3) 0.9448(5) 0.048(5) Uani 1 1 d . . . .
C2 C 0.8785(19) 0.140(2) 0.9053(5) 0.048(5) Uani 1 1 d . . . .
H2 H 0.9064 0.2544 0.9001 0.058 Uiso 1 1 calc R U . .
C3 C 1.038(2) 0.040(3) 0.9072(6) 0.061(6) Uani 1 1 d . . . .
H3 H 1.1236 0.0835 0.8937 0.073 Uiso 1 1 calc R U . .
C4 C 1.068(2) -0.093(3) 0.9247(6) 0.060(6) Uani 1 1 d . . . .
H4A H 1.1794 -0.1263 0.9243 0.072 Uiso 1 1 calc R U . .
C5 C 0.967(2) -0.213(2) 0.9461(5) 0.034(4) Uani 1 1 d . . . .
H5A H 1.0042 -0.2078 0.9753 0.041 Uiso 1 1 calc R U . .
C6 C 0.780(2) -0.167(2) 0.9396(5) 0.045(5) Uani 1 1 d . . . .
H6 H 0.7478 -0.1522 0.9104 0.054 Uiso 1 1 calc R U . .
C7 C 0.991(3) -0.394(3) 0.9312(7) 0.091(7) Uani 1 1 d . . . .
H7A H 0.9384 -0.4062 0.9039 0.137 Uiso 1 1 calc R U . .
H7B H 0.9398 -0.4694 0.9487 0.137 Uiso 1 1 calc R U . .
H7C H 1.1084 -0.4185 0.9320 0.137 Uiso 1 1 calc R U . .
C8 C 0.6561(19) -0.284(3) 0.9556(5) 0.046(5) Uani 1 1 d . . . .
H8 H 0.6642 -0.3897 0.9418 0.055 Uiso 1 1 calc R U . .
C9 C 0.693(3) -0.313(3) 1.0020(6) 0.079(7) Uani 1 1 d . . . .
H9A H 0.7983 -0.3711 1.0077 0.095 Uiso 1 1 calc R U . .
H9B H 0.7021 -0.2083 1.0161 0.095 Uiso 1 1 calc R U . .
C10 C 0.499(4) 0.059(4) 0.8102(7) 0.119(11) Uani 1 1 d . . . .
H10A H 0.5627 -0.0334 0.8008 0.143 Uiso 1 1 calc R U . .
C11 C 0.400(4) 0.124(5) 0.7716(8) 0.162(17) Uani 1 1 d . . . .
H11A H 0.3443 0.0344 0.7569 0.243 Uiso 1 1 calc R U . .
H11B H 0.4751 0.1768 0.7550 0.243 Uiso 1 1 calc R U . .
H11C H 0.3177 0.2019 0.7787 0.243 Uiso 1 1 calc R U . .
C12 C 0.373(4) -0.021(6) 0.8356(9) 0.169(17) Uani 1 1 d . . . .
H12A H 0.3332 0.0591 0.8535 0.253 Uiso 1 1 calc R U . .
H12B H 0.4270 -0.1092 0.8512 0.253 Uiso 1 1 calc R U . .
H12C H 0.2803 -0.0636 0.8179 0.253 Uiso 1 1 calc R U . .
C13 C 0.806(4) 0.250(3) 0.7975(6) 0.100(9) Uani 1 1 d . . . .
H13 H 0.7391 0.2978 0.7738 0.120 Uiso 1 1 calc R U . .
C14 C 0.939(4) 0.392(6) 0.8163(8) 0.18(2) Uani 1 1 d . . . .
H14A H 1.0090 0.3471 0.8390 0.269 Uiso 1 1 calc R U . .
H14B H 0.8778 0.4842 0.8251 0.269 Uiso 1 1 calc R U . .
H14C H 1.0075 0.4263 0.7958 0.269 Uiso 1 1 calc R U . .
C15 C 0.894(4) 0.080(5) 0.7824(11) 0.169(16) Uani 1 1 d . . . .
H15A H 0.9714 0.1066 0.7631 0.253 Uiso 1 1 calc R U . .
H15B H 0.8086 0.0078 0.7698 0.253 Uiso 1 1 calc R U . .
H15C H 0.9532 0.0256 0.8054 0.253 Uiso 1 1 calc R U . .
C16 C 0.577(3) 0.378(3) 0.8587(6) 0.069(6) Uani 1 1 d . . . .
H16 H 0.6719 0.4283 0.8752 0.083 Uiso 1 1 calc R U . .
C17 C 0.444(3) 0.348(3) 0.8871(8) 0.096(8) Uani 1 1 d . . . .
H17A H 0.4197 0.4493 0.9001 0.144 Uiso 1 1 calc R U . .
H17B H 0.4853 0.2690 0.9074 0.144 Uiso 1 1 calc R U . .
H17C H 0.3443 0.3067 0.8720 0.144 Uiso 1 1 calc R U . .
C18 C 0.510(5) 0.513(5) 0.8256(9) 0.173(17) Uani 1 1 d . . . .
H18A H 0.4831 0.4612 0.7997 0.260 Uiso 1 1 calc R U . .
H18B H 0.5949 0.5948 0.8236 0.260 Uiso 1 1 calc R U . .
H18C H 0.4107 0.5646 0.8338 0.260 Uiso 1 1 calc R U . .
C21 C 0.347(2) 0.665(3) 0.5541(6) 0.054(5) Uani 1 1 d . . . .
C22 C 0.461(2) 0.665(2) 0.5950(5) 0.044(5) Uani 1 1 d . . . .
H22 H 0.4911 0.5503 0.6010 0.053 Uiso 1 1 calc R U . .
C23 C 0.616(2) 0.752(3) 0.5917(7) 0.068(7) Uani 1 1 d . . . .
H23 H 0.7131 0.6980 0.6021 0.082 Uiso 1 1 calc R U . .
C24 C 0.638(2) 0.902(3) 0.5755(6) 0.054(5) Uani 1 1 d . . . .
H24 H 0.7474 0.9436 0.5788 0.065 Uiso 1 1 calc R U . .
C25 C 0.509(2) 1.009(2) 0.5530(5) 0.041(5) Uani 1 1 d D . . .
H25 H 0.5194 1.0049 0.5238 0.049 Uiso 1 1 calc R U . .
C26 C 0.331(2) 0.966(2) 0.5613(5) 0.043(5) Uani 1 1 d . . . .
H26 H 0.3255 0.9500 0.5905 0.052 Uiso 1 1 calc R U . .
C27 C 0.546(2) 1.186(3) 0.5694(7) 0.088(8) Uani 1 1 d D . . .
H27A H 0.5270 1.1909 0.5975 0.132 Uiso 1 1 calc R U . .
H27B H 0.4738 1.2624 0.5541 0.132 Uiso 1 1 calc R U . .
H27C H 0.6613 1.2133 0.5668 0.132 Uiso 1 1 calc R U . .
C28 C 0.1940(18) 1.088(2) 0.5436(5) 0.046(5) Uani 1 1 d . . . .
H28 H 0.2139 1.1935 0.5574 0.055 Uiso 1 1 calc R U . .
C29 C 0.188(2) 1.116(3) 0.4986(7) 0.088(8) Uani 1 1 d . . . .
H29A H 0.2874 1.1760 0.4929 0.105 Uiso 1 1 calc R U . .
H29B H 0.1886 1.0107 0.4848 0.105 Uiso 1 1 calc R U . .
C30 C 0.179(3) 0.747(3) 0.6914(6) 0.073(7) Uani 1 1 d . . . .
H30 H 0.2550 0.8376 0.7006 0.088 Uiso 1 1 calc R U . .
C31 C 0.113(3) 0.671(3) 0.7304(6) 0.083(7) Uani 1 1 d . . . .
H31A H 0.0577 0.7547 0.7445 0.125 Uiso 1 1 calc R U . .
H31B H 0.2059 0.6279 0.7479 0.125 Uiso 1 1 calc R U . .
H31C H 0.0353 0.5842 0.7225 0.125 Uiso 1 1 calc R U . .
C32 C 0.026(3) 0.825(3) 0.6648(8) 0.099(8) Uani 1 1 d . . . .
H32A H -0.0650 0.7477 0.6619 0.148 Uiso 1 1 calc R U . .
H32B H 0.0581 0.8524 0.6385 0.148 Uiso 1 1 calc R U . .
H32C H -0.0091 0.9229 0.6778 0.148 Uiso 1 1 calc R U . .
C33 C 0.488(3) 0.536(3) 0.6995(5) 0.069(7) Uani 1 1 d . . . .
H33 H 0.4446 0.4821 0.7227 0.083 Uiso 1 1 calc R U . .
C34 C 0.597(3) 0.691(4) 0.7175(8) 0.112(10) Uani 1 1 d . . . .
H34A H 0.6721 0.6570 0.7406 0.168 Uiso 1 1 calc R U . .
H34B H 0.5235 0.7749 0.7256 0.168 Uiso 1 1 calc R U . .
H34C H 0.6617 0.7340 0.6969 0.168 Uiso 1 1 calc R U . .
C35 C 0.610(3) 0.415(3) 0.6835(7) 0.097(9) Uani 1 1 d . . . .
H35A H 0.6644 0.4668 0.6623 0.146 Uiso 1 1 calc R U . .
H35B H 0.5498 0.3201 0.6729 0.146 Uiso 1 1 calc R U . .
H35C H 0.6927 0.3834 0.7052 0.146 Uiso 1 1 calc R U . .
C36 C 0.198(3) 0.417(3) 0.6426(7) 0.075(7) Uani 1 1 d . . . .
H36 H 0.2780 0.3616 0.6269 0.090 Uiso 1 1 calc R U A 2
C37 C 0.150(4) 0.301(4) 0.6710(9) 0.133(11) Uiso 1 1 d . . B 2
H37D H 0.1248 0.3567 0.6952 0.199 Uiso 1 1 calc R U B 2
H37E H 0.2399 0.2246 0.6776 0.199 Uiso 1 1 calc R U B 2
H37F H 0.0519 0.2425 0.6594 0.199 Uiso 1 1 calc R U B 2
C38 C 0.044(3) 0.448(4) 0.6137(7) 0.098(9) Uani 1 1 d . . . .
H38A H -0.0047 0.3451 0.6044 0.146 Uiso 1 1 calc R U . .
H38B H 0.0734 0.5102 0.5908 0.146 Uiso 1 1 calc R U . .
H38C H -0.0365 0.5090 0.6273 0.146 Uiso 1 1 calc R U . .

loop_
_atom_site_aniso_label
_atom_site_aniso_U_11
_atom_site_aniso_U_22
_atom_site_aniso_U_33
_atom_site_aniso_U_23
_atom_site_aniso_U_13
_atom_site_aniso_U_12
Si1 0.070(3) 0.059(4) 0.051(3) 0.011(3) -0.007(2) -0.005(3)
Si2 0.055(3) 0.064(4) 0.059(3) 0.010(3) 0.010(2) 0.000(3)
O1 0.046(7) 0.072(11) 0.056(8) 0.002(8) 0.010(6) -0.001(7)
O2 0.108(11) 0.041(10) 0.057(9) -0.012(8) 0.010(8) -0.006(8)
O3 0.068(8) 0.072(10) 0.036(6) 0.010(7) -0.017(6) -0.011(8)
O4 0.047(8) 0.043(10) 0.082(10) -0.003(7) 0.017(6) -0.020(6)
O5 0.080(9) 0.077(12) 0.110(12) 0.034(10) 0.044(8) -0.004(9)
O6 0.060(8) 0.022(8) 0.044(7) 0.007(6) -0.003(5) 0.010(6)
O7 0.076(10) 0.026(9) 0.114(12) -0.012(9) -0.006(8) 0.002(7)
O8 0.065(7) 0.029(8) 0.065(8) 0.019(6) 0.022(6) 0.004(6)
O9 0.046(8) 0.072(11) 0.089(10) 0.003(10) 0.012(7) 0.022(7)
O10 0.056(8) 0.062(10) 0.109(11) 0.028(9) 0.011(8) 0.018(8)
C1 0.075(13) 0.026(13) 0.038(10) 0.012(10) -0.008(9) -0.019(10)
C2 0.048(11) 0.047(14) 0.051(10) 0.008(9) 0.008(8) -0.024(10)
C3 0.035(12) 0.063(16) 0.086(15) 0.041(13) 0.013(9) -0.003(11)
C4 0.020(10) 0.087(19) 0.075(14) -0.022(14) 0.014(9) -0.006(11)
C5 0.050(11) 0.013(10) 0.039(10) -0.008(8) 0.011(8) -0.016(8)
C6 0.065(13) 0.038(13) 0.033(10) -0.010(9) 0.018(8) 0.001(10)
C7 0.067(14) 0.09(2) 0.121(19) -0.015(17) 0.005(12) 0.003(15)
C8 0.037(10) 0.047(13) 0.053(11) 0.001(10) 0.007(8) 0.013(10)
C9 0.086(15) 0.082(18) 0.069(13) 0.021(13) 0.003(11) -0.050(14)
C10 0.12(2) 0.16(3) 0.065(15) 0.008(18) -0.053(15) -0.03(2)
C11 0.14(2) 0.19(4) 0.13(2) 0.11(3) -0.079(19) -0.06(3)
C12 0.10(2) 0.30(5) 0.11(2) 0.06(3) 0.014(18) -0.04(3)
C13 0.18(3) 0.07(2) 0.042(12) 0.032(12) -0.010(15) -0.002(18)
C14 0.11(2) 0.36(6) 0.073(18) 0.00(3) 0.044(17) -0.08(3)
C15 0.16(3) 0.18(4) 0.19(3) -0.08(3) 0.11(3) -0.03(3)
C16 0.066(14) 0.065(16) 0.076(14) 0.001(12) 0.014(11) 0.021(12)
C17 0.072(16) 0.10(2) 0.12(2) -0.009(17) 0.012(14) 0.021(15)
C18 0.20(4) 0.19(4) 0.13(3) 0.11(3) 0.04(2) 0.11(3)
C21 0.031(10) 0.055(16) 0.080(14) 0.011(14) 0.022(9) -0.004(11)
C22 0.060(11) 0.025(11) 0.045(10) 0.003(9) -0.009(8) 0.014(9)
C23 0.035(11) 0.066(18) 0.106(17) 0.035(14) 0.016(10) 0.010(11)
C24 0.035(11) 0.060(15) 0.071(13) -0.003(12) 0.019(9) 0.018(10)
C25 0.053(12) 0.034(13) 0.035(10) 0.009(9) 0.001(8) 0.011(10)
C26 0.040(11) 0.030(12) 0.061(11) -0.005(10) 0.010(8) -0.007(9)
C27 0.028(11) 0.09(2) 0.14(2) 0.039(19) 0.020(11) 0.000(13)
C28 0.033(10) 0.045(13) 0.058(11) 0.018(10) -0.003(8) -0.002(10)
C29 0.055(13) 0.09(2) 0.120(18) 0.074(16) -0.002(11) 0.011(14)
C30 0.072(14) 0.10(2) 0.052(12) -0.003(12) 0.010(10) 0.011(13)
C31 0.096(16) 0.080(19) 0.075(14) 0.020(15) 0.014(11) 0.005(15)
C32 0.11(2) 0.08(2) 0.11(2) -0.003(16) 0.044(17) 0.012(16)
C33 0.097(16) 0.075(18) 0.034(11) 0.021(11) 0.003(10) 0.018(14)
C34 0.12(2) 0.09(2) 0.12(2) -0.04(2) -0.030(16) 0.009(19)
C35 0.069(15) 0.12(2) 0.102(18) 0.066(17) -0.012(13) 0.039(16)
C36 0.085(16) 0.047(15) 0.095(16) 0.046(13) 0.018(13) -0.003(12)
C38 0.053(14) 0.16(3) 0.073(15) -0.011(16) -0.001(11) 0.009(15)

loop_
_atom_type_symbol
_atom_type_description
_atom_type_scat_dispersion_real
_atom_type_scat_dispersion_imag
_atom_type_scat_source
C C 0.0181 0.0091 'International Tables Vol C Tables 4.2.6.8 and 6.1.1.4'
H H 0.0000 0.0000 'International Tables Vol C Tables 4.2.6.8 and 6.1.1.4'
O O 0.0492 0.0322 'International Tables Vol C Tables 4.2.6.8 and 6.1.1.4'
Si Si 0.2541 0.3302 'International Tables Vol C Tables 4.2.6.8 and 6.1.1.4'

loop_
_geom_angle_atom_site_label_1
_geom_angle_atom_site_label_2
_geom_angle_atom_site_label_3
_geom_angle
O3 Si1 C16 107.2(8)
O3 Si1 C10 104.5(11)
C16 Si1 C10 114.5(14)
O3 Si1 C13 111.0(10)
C16 Si1 C13 112.3(11)
C10 Si1 C13 107.2(12)
O8 Si2 C36 109.8(8)
O8 Si2 C30 100.8(8)
C36 Si2 C30 118.4(11)
O8 Si2 C33 109.9(8)
C36 Si2 C33 109.3(11)
C30 Si2 C33 108.2(9)
C1 O1 C6 125.4(14)
C2 O3 Si1 127.5(12)
C8 O4 H4 109.5
C9 O5 H5 109.5
C21 O6 C26 121.7(14)
C22 O8 Si2 125.4(11)
C28 O9 H9 109.5
C29 O10 H10 109.5
O2 C1 O1 118.5(17)
O2 C1 C2 122.8(17)
O1 C1 C2 118.7(18)
O3 C2 C3 111.9(15)
O3 C2 C1 108.3(13)
C3 C2 C1 111.7(15)
O3 C2 H2 108.2
C3 C2 H2 108.2
C1 C2 H2 108.2
C4 C3 C2 128.0(18)
C4 C3 H3 116.0
C2 C3 H3 116.0
C3 C4 C5 134.4(18)
C3 C4 H4A 112.8
C5 C4 H4A 112.8
C4 C5 C6 110.2(15)
C4 C5 C7 111.9(15)
C6 C5 C7 109.4(14)
C4 C5 H5A 108.4
C6 C5 H5A 108.4
C7 C5 H5A 108.4
O1 C6 C8 106.5(14)
O1 C6 C5 107.4(14)
C8 C6 C5 117.6(15)
O1 C6 H6 108.3
C8 C6 H6 108.3
C5 C6 H6 108.3
C5 C7 H7A 109.5
C5 C7 H7B 109.5
H7A C7 H7B 109.5
C5 C7 H7C 109.5
H7A C7 H7C 109.5
H7B C7 H7C 109.5
O4 C8 C6 109.6(15)
O4 C8 C9 110.2(14)
C6 C8 C9 112.6(15)
O4 C8 H8 108.1
C6 C8 H8 108.1
C9 C8 H8 108.1
O5 C9 C8 110.0(15)
O5 C9 H9A 109.7
C8 C9 H9A 109.7
O5 C9 H9B 109.7
C8 C9 H9B 109.7
H9A C9 H9B 108.2
C11 C10 C12 107(2)
C11 C10 Si1 117(2)
C12 C10 Si1 119(2)
C11 C10 H10A 104.2
C12 C10 H10A 104.2
Si1 C10 H10A 104.2
C10 C11 H11A 109.5
C10 C11 H11B 109.5
H11A C11 H11B 109.5
C10 C11 H11C 109.5
H11A C11 H11C 109.5
H11B C11 H11C 109.5
C10 C12 H12A 109.5
C10 C12 H12B 109.5
H12A C12 H12B 109.5
C10 C12 H12C 109.5
H12A C12 H12C 109.5
H12B C12 H12C 109.5
C15 C13 C14 115(3)
C15 C13 Si1 109.1(17)
C14 C13 Si1 109.7(15)
C15 C13 H13 107.6
C14 C13 H13 107.7
Si1 C13 H13 107.7
C13 C14 H14A 109.5
C13 C14 H14B 109.5
H14A C14 H14B 109.5
C13 C14 H14C 109.5
H14A C14 H14C 109.5
H14B C14 H14C 109.5
C13 C15 H15A 109.5
C13 C15 H15B 109.5
H15A C15 H15B 109.5
C13 C15 H15C 109.5
H15A C15 H15C 109.5
H15B C15 H15C 109.5
C17 C16 C18 109.3(19)
C17 C16 Si1 116.3(18)
C18 C16 Si1 112.3(17)
C17 C16 H16 106.0
C18 C16 H16 106.0
Si1 C16 H16 106.0
C16 C17 H17A 109.5
C16 C17 H17B 109.5
H17A C17 H17B 109.5
C16 C17 H17C 109.5
H17A C17 H17C 109.5
H17B C17 H17C 109.5
C16 C18 H18A 109.5
C16 C18 H18B 109.5
H18A C18 H18B 109.5
C16 C18 H18C 109.5
H18A C18 H18C 109.5
H18B C18 H18C 109.5
O7 C21 O6 117.2(17)
O7 C21 C22 125(2)
O6 C21 C22 118(2)
O8 C22 C23 116.0(15)
O8 C22 C21 109.1(13)
C23 C22 C21 111.4(15)
O8 C22 H22 106.6
C23 C22 H22 106.6
C21 C22 H22 106.6
C24 C23 C22 128.8(18)
C24 C23 H23 115.6
C22 C23 H23 115.6
C23 C24 C25 127.5(18)
C23 C24 H24 116.2
C25 C24 H24 116.2
C24 C25 C26 112.9(15)
C24 C25 C27 105.6(15)
C26 C25 C27 107.5(14)
C24 C25 H25 110.2
C26 C25 H25 110.2
C27 C25 H25 110.2
O6 C26 C25 104.6(13)
O6 C26 C28 105.4(13)
C25 C26 C28 115.0(14)
O6 C26 H26 110.5
C25 C26 H26 110.5
C28 C26 H26 110.5
C25 C27 H27A 109.5
C25 C27 H27B 109.5
H27A C27 H27B 109.5
C25 C27 H27C 109.5
H27A C27 H27C 109.5
H27B C27 H27C 109.5
O9 C28 C29 109.5(14)
O9 C28 C26 107.6(14)
C29 C28 C26 114.7(16)
O9 C28 H28 108.3
C29 C28 H28 108.3
C26 C28 H28 108.3
O10 C29 C28 111.5(17)
O10 C29 H29A 109.3
C28 C29 H29A 109.3
O10 C29 H29B 109.3
C28 C29 H29B 109.3
H29A C29 H29B 108.0
C31 C30 C32 107.9(17)
C31 C30 Si2 112.5(17)
C32 C30 Si2 114.8(14)
C31 C30 H30 107.1
C32 C30 H30 107.1
Si2 C30 H30 107.1
C30 C31 H31A 109.5
C30 C31 H31B 109.5
H31A C31 H31B 109.5
C30 C31 H31C 109.5
H31A C31 H31C 109.5
H31B C31 H31C 109.5
C30 C32 H32A 109.5
C30 C32 H32B 109.5
H32A C32 H32B 109.5
C30 C32 H32C 109.5
H32A C32 H32C 109.5
H32B C32 H32C 109.5
C35 C33 C34 107(2)
C35 C33 Si2 117.5(14)
C34 C33 Si2 112.3(16)
C35 C33 H33 106.5
C34 C33 H33 106.5
Si2 C33 H33 106.5
C33 C34 H34A 109.5
C33 C34 H34B 109.5
H34A C34 H34B 109.5
C33 C34 H34C 109.5
H34A C34 H34C 109.5
H34B C34 H34C 109.5
C33 C35 H35A 109.5
C33 C35 H35B 109.5
H35A C35 H35B 109.5
C33 C35 H35C 109.5
H35A C35 H35C 109.5
H35B C35 H35C 109.5
C37 C36 C38 106(2)
C37 C36 Si2 115.3(19)
C38 C36 Si2 115.6(18)
C37 C36 H36 106.5
C38 C36 H36 106.5
Si2 C36 H36 106.5
C36 C37 H37D 109.5
C36 C37 H37E 109.5
H37D C37 H37E 109.5
C36 C37 H37F 109.5
H37D C37 H37F 109.5
H37E C37 H37F 109.5
C36 C38 H38A 109.5
C36 C38 H38B 109.5
H38A C38 H38B 109.5
C36 C38 H38C 109.5
H38A C38 H38C 109.5
H38B C38 H38C 109.5

loop_
_geom_bond_atom_site_label_1
_geom_bond_atom_site_label_2
_geom_bond_distance
Si1 O3 1.647(12)
Si1 C16 1.82(2)
Si1 C10 1.84(3)
Si1 C13 1.86(3)
Si2 O8 1.696(12)
Si2 C36 1.81(2)
Si2 C30 1.85(2)
Si2 C33 1.86(2)
O1 C1 1.33(2)
O1 C6 1.42(2)
O2 C1 1.21(2)
O3 C2 1.455(19)
O4 C8 1.437(19)
O4 H4 0.8200
O5 C9 1.45(2)
O5 H5 0.8200
O6 C21 1.32(2)
O6 C26 1.50(2)
O7 C21 1.25(2)
O8 C22 1.440(19)
O9 C28 1.47(2)
O9 H9 0.8200
O10 C29 1.43(2)
O10 H10 0.8200
C1 C2 1.51(2)
C2 C3 1.51(3)
C2 H2 0.9800
C3 C4 1.24(3)
C3 H3 0.9300
C4 C5 1.49(3)
C4 H4A 0.9300
C5 C6 1.54(2)
C5 C7 1.57(3)
C5 H5A 0.9800
C6 C8 1.51(2)
C6 H6 0.9800
C7 H7A 0.9600
C7 H7B 0.9600
C7 H7C 0.9600
C8 C9 1.55(2)
C8 H8 0.9800
C9 H9A 0.9700
C9 H9B 0.9700
C10 C11 1.52(3)
C10 C12 1.52(4)
C10 H10A 0.9800
C11 H11A 0.9600
C11 H11B 0.9600
C11 H11C 0.9600
C12 H12A 0.9600
C12 H12B 0.9600
C12 H12C 0.9600
C13 C15 1.66(4)
C13 C14 1.64(4)
C13 H13 0.9800
C14 H14A 0.9600
C14 H14B 0.9600
C14 H14C 0.9600
C15 H15A 0.9600
C15 H15B 0.9600
C15 H15C 0.9600
C16 C17 1.51(3)
C16 C18 1.60(3)
C16 H16 0.9800
C17 H17A 0.9600
C17 H17B 0.9600
C17 H17C 0.9600
C18 H18A 0.9600
C18 H18B 0.9600
C18 H18C 0.9600
C21 C22 1.55(2)
C22 C23 1.44(3)
C22 H22 0.9800
C23 C24 1.35(3)
C23 H23 0.9300
C24 C25 1.49(2)
C24 H24 0.9300
C25 C26 1.52(2)
C25 C27 1.55(2)
C25 H25 0.9800
C26 C28 1.55(2)
C26 H26 0.9800
C27 H27A 0.9600
C27 H27B 0.9600
C27 H27C 0.9600
C28 C29 1.50(3)
C28 H28 0.9800
C29 H29A 0.9700
C29 H29B 0.9700
C30 C31 1.57(3)
C30 C32 1.56(3)
C30 H30 0.9800
C31 H31A 0.9600
C31 H31B 0.9600
C31 H31C 0.9600
C32 H32A 0.9600
C32 H32B 0.9600
C32 H32C 0.9600
C33 C35 1.51(3)
C33 C34 1.62(3)
C33 H33 0.9800
C34 H34A 0.9600
C34 H34B 0.9600
C34 H34C 0.9600
C35 H35A 0.9600
C35 H35B 0.9600
C35 H35C 0.9600
C36 C37 1.42(3)
C36 C38 1.50(3)
C36 H36 0.9800
C37 H37D 0.9600
C37 H37E 0.9600
C37 H37F 0.9600
C38 H38A 0.9600
C38 H38B 0.9600
C38 H38C 0.9600

loop_
_geom_hbond_atom_site_label_D
_geom_hbond_atom_site_label_H
_geom_hbond_atom_site_label_A
_geom_hbond_distance_DH
_geom_hbond_distance_HA
_geom_hbond_distance_DA
_geom_hbond_angle_DHA
_geom_hbond_site_symmetry_A
C26 H26 O8 0.98 2.23 2.94(2) 128.4 .
C25 H25 O7 0.98 2.48 3.36(2) 149.5 2_656
C6 H6 O3 0.98 2.30 3.01(2) 128.3 .
C5 H5A O2 0.98 2.54 3.44(2) 151.5 2_747
O10 H10 O9 0.82 2.37 2.75(2) 108.8 .
O10 H10 O7 0.82 2.40 3.108(19) 145.0 2_556
O9 H9 O10 0.82 2.21 2.89(2) 140.1 2_546
O9 H9 O6 0.82 2.38 2.821(17) 114.4 .
O5 H5 O4 0.82 2.20 2.877(19) 139.4 2_647
O4 H4 O5 0.82 2.07 2.877(19) 167.2 2_657
C26 H26 O8 0.98 2.23 2.94(2) 128.4 .
C25 H25 O7 0.98 2.48 3.36(2) 149.5 2_656
C6 H6 O3 0.98 2.30 3.01(2) 128.3 .
C5 H5A O2 0.98 2.54 3.44(2) 151.5 2_747
O10 H10 O9 0.82 2.37 2.75(2) 108.8 .
O10 H10 O7 0.82 2.40 3.108(19) 145.0 2_556
O5 H5 O4 0.82 2.20 2.877(19) 139.4 2_647
O4 H4 O5 0.82 2.07 2.877(19) 167.2 2_657
C26 H26 O8 0.98 2.23 2.94(2) 128.4 .
C25 H25 O7 0.98 2.48 3.36(2) 149.5 2_656
C6 H6 O3 0.98 2.30 3.01(2) 128.3 .
C5 H5A O2 0.98 2.54 3.44(2) 151.5 2_747
O10 H10 O7 0.82 2.40 3.108(19) 145.0 2_556
O9 H9 O10 0.82 2.21 2.89(2) 140.1 2_546
O9 H9 O6 0.82 2.38 2.821(17) 114.4 .
O5 H5 O4 0.82 2.20 2.877(19) 139.4 2_647
O4 H4 O5 0.82 2.07 2.877(19) 167.2 2_657
C26 H26 O8 0.98 2.23 2.94(2) 128.4 .
C25 H25 O7 0.98 2.48 3.36(2) 149.5 2_656
C6 H6 O3 0.98 2.30 3.01(2) 128.3 .
C5 H5A O2 0.98 2.54 3.44(2) 151.5 2_747
O10 H10 O9 0.82 2.37 2.75(2) 108.8 .
O10 H10 O7 0.82 2.40 3.108(19) 145.0 2_556
O5 H5 O4 0.82 2.20 2.877(19) 139.4 2_647
O4 H4 O5 0.82 2.07 2.877(19) 167.2 2_657
O4 H4 O5 0.82 2.07 2.877(19) 167.2 2_657
O5 H5 O4 0.82 2.20 2.877(19) 139.4 2_647
O9 H9 O6 0.82 2.38 2.821(17) 114.4 .
O9 H9 O10 0.82 2.21 2.89(2) 140.1 2_546
O10 H10 O7 0.82 2.40 3.108(19) 145.0 2_556
O10 H10 O9 0.82 2.37 2.75(2) 108.8 .
C5 H5A O2 0.98 2.54 3.44(2) 151.5 2_747
C6 H6 O3 0.98 2.30 3.01(2) 128.3 .
C25 H25 O7 0.98 2.48 3.36(2) 149.5 2_656
C26 H26 O8 0.98 2.23 2.94(2) 128.4 .
O4 H4 O5 0.82 2.07 2.877(19) 167.2 2_657
O5 H5 O4 0.82 2.20 2.877(19) 139.4 2_647
O9 H9 O6 0.82 2.38 2.821(17) 114.4 .
O9 H9 O10 0.82 2.21 2.89(2) 140.1 2_546
O10 H10 O7 0.82 2.40 3.108(19) 145.0 2_556
O10 H10 O9 0.82 2.37 2.75(2) 108.8 .
C5 H5A O2 0.98 2.54 3.44(2) 151.5 2_747
C6 H6 O3 0.98 2.30 3.01(2) 128.3 .
C25 H25 O7 0.98 2.48 3.36(2) 149.5 2_656
C26 H26 O8 0.98 2.23 2.94(2) 128.4 .
O4 H4 O5 0.82 2.07 2.877(19) 167.2 2_657
O5 H5 O4 0.82 2.20 2.877(19) 139.4 2_647
O10 H10 O7 0.82 2.40 3.108(19) 145.0 2_556
O10 H10 O9 0.82 2.37 2.75(2) 108.8 .
C5 H5A O2 0.98 2.54 3.44(2) 151.5 2_747
C6 H6 O3 0.98 2.30 3.01(2) 128.3 .
C25 H25 O7 0.98 2.48 3.36(2) 149.5 2_656
C26 H26 O8 0.98 2.23 2.94(2) 128.4 .

loop_
_geom_torsion_atom_site_label_1
_geom_torsion_atom_site_label_2
_geom_torsion_atom_site_label_3
_geom_torsion_atom_site_label_4
_geom_torsion
C16 Si1 O3 C2 -49.8(15)
C10 Si1 O3 C2 -171.7(16)
C13 Si1 O3 C2 73.1(16)
C36 Si2 O8 C22 -51.8(15)
C30 Si2 O8 C22 -177.5(13)
C33 Si2 O8 C22 68.5(15)
C6 O1 C1 O2 178.7(18)
C6 O1 C1 C2 -3(2)
Si1 O3 C2 C3 -125.3(14)
Si1 O3 C2 C1 111.1(15)
O2 C1 C2 O3 -115.0(19)
O1 C1 C2 O3 67(2)
O2 C1 C2 C3 121(2)
O1 C1 C2 C3 -57(2)
O3 C2 C3 C4 -85(3)
C1 C2 C3 C4 37(3)
C2 C3 C4 C5 7(4)
C3 C4 C5 C6 9(3)
C3 C4 C5 C7 131(3)
C1 O1 C6 C8 -155.6(15)
C1 O1 C6 C5 77.6(19)
C4 C5 C6 O1 -65.8(17)
C7 C5 C6 O1 170.8(15)
C4 C5 C6 C8 174.1(15)
C7 C5 C6 C8 51(2)
O1 C6 C8 O4 60.6(17)
C5 C6 C8 O4 -178.9(14)
O1 C6 C8 C9 -62(2)
C5 C6 C8 C9 58(2)
O4 C8 C9 O5 50(2)
C6 C8 C9 O5 172.7(17)
O3 Si1 C10 C11 -174(2)
C16 Si1 C10 C11 69(3)
C13 Si1 C10 C11 -56(3)
O3 Si1 C10 C12 55(3)
C16 Si1 C10 C12 -62(3)
C13 Si1 C10 C12 173(3)
O3 Si1 C13 C15 53(2)
C16 Si1 C13 C15 172.8(19)
C10 Si1 C13 C15 -61(2)
O3 Si1 C13 C14 -74(2)
C16 Si1 C13 C14 46(2)
C10 Si1 C13 C14 173(2)
O3 Si1 C16 C17 -63.3(18)
C10 Si1 C16 C17 52.0(19)
C13 Si1 C16 C17 174.6(16)
O3 Si1 C16 C18 170(2)
C10 Si1 C16 C18 -75(2)
C13 Si1 C16 C18 48(2)
C26 O6 C21 O7 179.2(15)
C26 O6 C21 C22 -4(2)
Si2 O8 C22 C23 -123.6(15)
Si2 O8 C22 C21 109.6(16)
O7 C21 C22 O8 -116.3(19)
O6 C21 C22 O8 67.6(18)
O7 C21 C22 C23 114(2)
O6 C21 C22 C23 -62(2)
O8 C22 C23 C24 -77(3)
C21 C22 C23 C24 48(3)
C22 C23 C24 C25 -7(4)
C23 C24 C25 C26 20(3)
C23 C24 C25 C27 137(2)
C21 O6 C26 C25 81.1(17)
C21 O6 C26 C28 -157.2(14)
C24 C25 C26 O6 -73.0(17)
C27 C25 C26 O6 170.9(14)
C24 C25 C26 C28 171.8(15)
C27 C25 C26 C28 55.7(19)
O6 C26 C28 O9 63.4(16)
C25 C26 C28 O9 178.2(14)
O6 C26 C28 C29 -58.7(19)
C25 C26 C28 C29 56(2)
O9 C28 C29 O10 49(2)
C26 C28 C29 O10 169.8(16)
O8 Si2 C30 C31 -176.5(15)
C36 Si2 C30 C31 63.7(18)
C33 Si2 C30 C31 -61.2(18)
O8 Si2 C30 C32 59.5(19)
C36 Si2 C30 C32 -60(2)
C33 Si2 C30 C32 174.9(18)
O8 Si2 C33 C35 -70(2)
C36 Si2 C33 C35 51(2)
C30 Si2 C33 C35 -179.1(18)
O8 Si2 C33 C34 54.8(17)
C36 Si2 C33 C34 175.5(16)
C30 Si2 C33 C34 -54.4(18)
O8 Si2 C36 C37 176.0(19)
C30 Si2 C36 C37 -69(2)
C33 Si2 C36 C37 55(2)
O8 Si2 C36 C38 -59.8(18)
C30 Si2 C36 C38 55.2(19)
C33 Si2 C36 C38 179.5(16)
